data_2013280
loop_
_publ_author_name
'Hema, R.'
'Parthasarathi, V.'
'Thamotharan, S.'
'Dubey, S.'
'Jindal, D. P.'

_publ_section_title
;
 16-(4-Cyanobenzylidene)-17-oxoandrost-5-en-3\b-ol
;
_journal_issue 4
_journal_name_full 'Acta Crystallographica Section C'
_journal_page_first o213
_journal_page_last o215
_journal_paper_doi 10.1107/S0108270103005419
_journal_volume 59
_journal_year 2003
_chemical_formula_iupac 'C27 H31 N O2'
_chemical_formula_moiety 'C27 H31 N O2'
_chemical_formula_sum 'C27 H31 N O2'
_chemical_formula_weight 401.53
_chemical_melting_point .565E-305
_chemical_name_systematic
;
16-(4-Cyanobenzylidene)-17-oxoandrost-5-en-3\b-ol
;
_space_group_IT_number 4
_symmetry_cell_setting monoclinic
_symmetry_space_group_name_Hall 'P 2yb'
_symmetry_space_group_name_H-M 'P 1 21 1'
_atom_sites_solution_hydrogens mixed
_atom_sites_solution_primary direct
_atom_sites_solution_secondary difmap
_audit_creation_method SHELXL-97
_cell_angle_alpha 90.00
_cell_angle_beta 93.846(4)
_cell_angle_gamma 90.00
_cell_formula_units_Z 2
_cell_length_a 6.005(3)
_cell_length_b 17.448(4)
_cell_length_c 10.453(5)
_cell_measurement_reflns_used 25
_cell_measurement_temperature 293(2)
_cell_measurement_theta_max 30
_cell_measurement_theta_min 20
_cell_volume 1092.7(8)
_computing_cell_refinement 'CAD-4 EXPRESS'
_computing_data_collection 'CAD-4 EXPRESS (Enraf-Nonius, 1994)'
_computing_data_reduction 'MolEN (Fair, 1990)'
_computing_molecular_graphics 'WinGX (Version 1.64.02; Farrugia, 1999)'
_computing_publication_material 'SHELXL97 and PLATON (Spek, 2002)'
_computing_structure_refinement 'SHELXL97 (Sheldrick, 1997)'
_computing_structure_solution 'SHELXS97 (Sheldrick, 1997)'
_diffrn_ambient_temperature 293(2)
_diffrn_measured_fraction_theta_full 0.997
_diffrn_measured_fraction_theta_max 0.997
_diffrn_measurement_device_type 'Enraf--Nonius CAD-4'
_diffrn_measurement_method 'non-profiled \w/2\q'
_diffrn_radiation_monochromator graphite
_diffrn_radiation_source 'fine-focus sealed tube'
_diffrn_radiation_type MoK\a
_diffrn_radiation_wavelength 0.71073
_diffrn_reflns_av_R_equivalents 0.0330
_diffrn_reflns_av_sigmaI/netI 0.0450
_diffrn_reflns_limit_h_max 7
_diffrn_reflns_limit_h_min 0
_diffrn_reflns_limit_k_max 20
_diffrn_reflns_limit_k_min 0
_diffrn_reflns_limit_l_max 12
_diffrn_reflns_limit_l_min -12
_diffrn_reflns_number 2184
_diffrn_reflns_theta_full 24.99
_diffrn_reflns_theta_max 24.99
_diffrn_reflns_theta_min 2.28
_diffrn_standards_decay_% 4
_diffrn_standards_interval_time 60
_diffrn_standards_number 2
_exptl_absorpt_coefficient_mu 0.076
_exptl_absorpt_correction_T_max 0.9887
_exptl_absorpt_correction_T_min 0.9813
_exptl_absorpt_correction_type '\y scan'
_exptl_absorpt_process_details '(North et al., 1968)'
_exptl_crystal_colour 'pale yellow'
_exptl_crystal_density_diffrn 1.220
_exptl_crystal_density_method 'not measured'
_exptl_crystal_description block
_exptl_crystal_F_000 432
_exptl_crystal_size_max 0.25
_exptl_crystal_size_mid 0.20
_exptl_crystal_size_min 0.15
_refine_diff_density_max 0.197
_refine_diff_density_min -0.209
_refine_ls_extinction_method none
_refine_ls_goodness_of_fit_ref 1.054
_refine_ls_hydrogen_treatment mixed
_refine_ls_matrix_type full
_refine_ls_number_parameters 276
_refine_ls_number_reflns 1986
_refine_ls_number_restraints 2
_refine_ls_restrained_S_all 1.054
_refine_ls_R_factor_all 0.0773
_refine_ls_R_factor_gt 0.0539
_refine_ls_shift/su_max <0.001
_refine_ls_shift/su_mean 0.000
_refine_ls_structure_factor_coef Fsqd
_refine_ls_weighting_details 'calc w = 1/[\s^2^(Fo^2^)+(0.082P)^2^] where P = (Fo^2^+2Fc^2^)/3'
_refine_ls_weighting_scheme calc
_refine_ls_wR_factor_gt 0.1230
_refine_ls_wR_factor_ref 0.1364
_reflns_number_gt 1520
_reflns_number_total 1986
_reflns_threshold_expression I>2\s(I)
_cod_data_source_file gd1244.cif
_cod_data_source_block I
_cod_depositor_comments
;
The following automatic conversions were performed:

'_atom_sites_solution_hydrogens' value 'geom & difmap' was changed to
'mixed'.

Automatic conversion script
Id: cif_fix_values 6452 2018-10-05 10:23:21Z andrius 
;
_cod_original_cell_volume 1092.8(8)
_cod_original_sg_symbol_H-M 'P 21'
_cod_database_code 2013280
_cod_database_fobs_code 2013280

loop_
_symmetry_equiv_pos_as_xyz
'x, y, z'
'-x, y+1/2, -z'

loop_
_atom_site_label
_atom_site_fract_x
_atom_site_fract_y
_atom_site_fract_z
_atom_site_U_iso_or_equiv
_atom_site_adp_type
_atom_site_calc_flag
_atom_site_refinement_flags
_atom_site_occupancy
_atom_site_disorder_assembly
_atom_site_disorder_group
_atom_site_type_symbol
C1 0.6176(7) 0.9445(3) 0.7316(4) 0.0427(11) Uani d . 1 . . C
H1A 0.5235 0.9472 0.6526 0.051 Uiso calc R 1 . . H
H1B 0.5279 0.9241 0.7975 0.051 Uiso calc R 1 . . H
C2 0.6909(8) 1.0249(3) 0.7695(5) 0.0469(12) Uani d . 1 . . C
H2A 0.7709 1.0476 0.7013 0.056 Uiso calc R 1 . . H
H2B 0.5608 1.0563 0.7818 0.056 Uiso calc R 1 . . H
C3 0.8401(9) 1.0232(3) 0.8918(4) 0.0472(12) Uani d . 1 . . C
H3 0.7568 1.0011 0.9604 0.057 Uiso calc R 1 . . H
C4 1.0418(8) 0.9741(3) 0.8734(5) 0.0473(12) Uani d . 1 . . C
H4A 1.1311 0.9707 0.9540 0.057 Uiso calc R 1 . . H
H4B 1.1320 0.9984 0.8114 0.057 Uiso calc R 1 . . H
C5 0.9813(7) 0.8942(2) 0.8277(4) 0.0345(10) Uani d . 1 . . C
C6 1.0714(7) 0.8333(3) 0.8848(4) 0.0398(10) Uani d . 1 . . C
H6 1.1724 0.8420 0.9547 0.048 Uiso calc R 1 . . H
C7 1.0280(8) 0.7515(3) 0.8486(4) 0.0400(11) Uani d . 1 . . C
H7A 0.9454 0.7272 0.9142 0.048 Uiso calc R 1 . . H
H7B 1.1694 0.7249 0.8455 0.048 Uiso calc R 1 . . H
C8 0.8955(7) 0.7432(2) 0.7183(4) 0.0330(10) Uani d . 1 . . C
H8 0.9982 0.7485 0.6498 0.040 Uiso calc R 1 . . H
C9 0.7158(7) 0.8060(2) 0.7022(4) 0.0351(10) Uani d . 1 . . C
H9 0.6218 0.8002 0.7747 0.042 Uiso calc R 1 . . H
C10 0.8128(7) 0.8882(2) 0.7122(4) 0.0360(10) Uani d . 1 . . C
C11 0.5602(9) 0.7932(3) 0.5797(5) 0.0507(13) Uani d . 1 . . C
H11A 0.4386 0.8298 0.5790 0.061 Uiso calc R 1 . . H
H11B 0.6436 0.8032 0.5052 0.061 Uiso calc R 1 . . H
C12 0.4629(8) 0.7125(3) 0.5688(5) 0.0501(13) Uani d . 1 . . C
H12A 0.3615 0.7046 0.6361 0.060 Uiso calc R 1 . . H
H12B 0.3786 0.7069 0.4869 0.060 Uiso calc R 1 . . H
C13 0.6458(7) 0.6528(3) 0.5802(4) 0.0367(10) Uani d . 1 . . C
C14 0.7854(7) 0.6651(3) 0.7075(4) 0.0353(9) Uani d . 1 . . C
H14 0.6784 0.6640 0.7743 0.042 Uiso calc R 1 . . H
C15 0.9239(8) 0.5911(3) 0.7263(4) 0.0392(10) Uani d . 1 . . C
H15A 1.0581 0.5933 0.6797 0.047 Uiso calc R 1 . . H
H15B 0.9649 0.5819 0.8163 0.047 Uiso calc R 1 . . H
C16 0.7642(7) 0.5302(3) 0.6715(4) 0.0368(10) Uani d . 1 . . C
C17 0.5756(8) 0.5710(3) 0.5976(4) 0.0397(11) Uani d . 1 . . C
C18 0.7890(9) 0.6528(3) 0.4628(4) 0.0525(13) Uani d . 1 . . C
H18A 0.6977 0.6388 0.3875 0.079 Uiso calc R 1 . . H
H18B 0.9084 0.6164 0.4763 0.079 Uiso calc R 1 . . H
H18C 0.8500 0.7030 0.4517 0.079 Uiso calc R 1 . . H
C19 0.9302(8) 0.9100(3) 0.5920(4) 0.0465(12) Uani d . 1 . . C
H19A 1.0271 0.8691 0.5698 0.070 Uiso calc R 1 . . H
H19B 1.0164 0.9558 0.6083 0.070 Uiso calc R 1 . . H
H19C 0.8207 0.9190 0.5224 0.070 Uiso calc R 1 . . H
C20 0.7660(8) 0.4545(3) 0.6765(4) 0.0434(11) Uani d . 1 . . C
H20 0.6416 0.4312 0.6354 0.052 Uiso calc R 1 . . H
C21 0.9304(7) 0.4011(3) 0.7358(4) 0.0394(11) Uani d . 1 . . C
C22 1.1426(8) 0.4235(3) 0.7832(5) 0.0493(12) Uani d . 1 . . C
H22 1.1849 0.4747 0.7778 0.059 Uiso calc R 1 . . H
C23 1.2905(8) 0.3708(3) 0.8380(5) 0.0496(12) Uani d . 1 . . C
H23 1.4298 0.3869 0.8719 0.060 Uiso calc R 1 . . H
C24 1.2336(8) 0.2939(3) 0.8431(4) 0.0449(11) Uani d . 1 . . C
C25 1.0228(9) 0.2704(3) 0.7919(4) 0.0499(13) Uani d . 1 . . C
H25 0.9824 0.2190 0.7939 0.060 Uiso calc R 1 . . H
C26 0.8769(9) 0.3237(3) 0.7392(4) 0.0456(12) Uani d . 1 . . C
H26 0.7380 0.3077 0.7045 0.055 Uiso calc R 1 . . H
C27 1.3894(9) 0.2387(3) 0.8989(5) 0.0571(13) Uani d . 1 . . C
O17 0.3977(6) 0.5425(2) 0.5616(3) 0.0577(9) Uani d . 1 . . O
O31 0.9180(6) 1.0977(2) 0.9305(4) 0.0648(11) Uani d D 1 . . O
H31 0.802(6) 1.121(3) 0.929(5) 0.077 Uiso d D 1 . . H
N28 1.5144(9) 0.1959(3) 0.9447(5) 0.0798(16) Uani d . 1 . . N

loop_
_atom_site_aniso_label
_atom_site_aniso_U_11
_atom_site_aniso_U_22
_atom_site_aniso_U_33
_atom_site_aniso_U_12
_atom_site_aniso_U_13
_atom_site_aniso_U_23
C1 0.032(3) 0.042(3) 0.053(3) 0.011(2) -0.003(2) 0.001(2)
C2 0.044(3) 0.036(3) 0.060(3) 0.009(2) 0.002(2) -0.001(2)
C3 0.056(3) 0.037(3) 0.049(3) 0.005(2) 0.002(2) -0.001(2)
C4 0.038(3) 0.043(3) 0.060(3) -0.002(2) -0.007(2) -0.002(2)
C5 0.032(2) 0.031(2) 0.040(2) 0.0017(18) -0.0019(18) 0.0002(18)
C6 0.033(2) 0.039(3) 0.047(2) 0.000(2) -0.0077(19) -0.001(2)
C7 0.037(3) 0.039(3) 0.043(2) 0.003(2) -0.0057(19) 0.002(2)
C8 0.034(3) 0.028(2) 0.037(2) 0.0058(19) -0.0002(17) 0.0018(17)
C9 0.029(2) 0.033(2) 0.042(2) 0.0037(19) -0.0010(18) 0.0014(18)
C10 0.035(2) 0.031(2) 0.042(2) 0.0045(19) 0.0009(18) 0.0034(18)
C11 0.045(3) 0.040(3) 0.064(3) 0.010(2) -0.014(2) 0.000(2)
C12 0.040(3) 0.043(3) 0.065(3) 0.005(2) -0.016(2) -0.005(2)
C13 0.037(2) 0.033(3) 0.039(2) -0.001(2) -0.0048(18) -0.0008(18)
C14 0.035(2) 0.033(2) 0.038(2) 0.003(2) 0.0003(18) 0.0018(18)
C15 0.041(3) 0.031(2) 0.046(2) 0.002(2) -0.0028(19) -0.0013(19)
C16 0.036(3) 0.036(3) 0.039(2) -0.001(2) 0.0053(19) -0.0030(18)
C17 0.041(3) 0.036(3) 0.042(2) 0.001(2) 0.000(2) -0.0025(19)
C18 0.057(3) 0.052(3) 0.048(3) -0.004(3) 0.002(2) 0.000(2)
C19 0.052(3) 0.041(3) 0.046(3) 0.002(2) 0.004(2) 0.004(2)
C20 0.042(3) 0.041(3) 0.046(3) -0.005(2) -0.003(2) -0.005(2)
C21 0.042(3) 0.036(3) 0.041(2) 0.003(2) 0.008(2) 0.0016(19)
C22 0.050(3) 0.032(3) 0.066(3) -0.002(2) 0.004(2) -0.002(2)
C23 0.042(3) 0.044(3) 0.062(3) 0.000(2) -0.002(2) -0.002(2)
C24 0.050(3) 0.037(3) 0.048(3) 0.011(2) 0.009(2) 0.004(2)
C25 0.063(4) 0.034(3) 0.053(3) 0.002(2) 0.007(2) 0.000(2)
C26 0.052(3) 0.035(3) 0.049(3) 0.000(2) 0.001(2) -0.004(2)
C27 0.056(4) 0.050(3) 0.066(3) 0.003(3) 0.010(3) -0.001(3)
O17 0.046(2) 0.050(2) 0.074(2) -0.0096(18) -0.0136(17) -0.0042(18)
O31 0.066(3) 0.035(2) 0.090(3) 0.0081(18) -0.018(2) -0.0153(19)
N28 0.071(3) 0.055(3) 0.111(4) 0.018(3) -0.017(3) -0.001(3)

loop_
_atom_type_symbol
_atom_type_description
_atom_type_scat_dispersion_real
_atom_type_scat_dispersion_imag
_atom_type_scat_source
C C 0.0033 0.0000 'International Tables Vol C Tables 4.2.6.8 and 6.1.1.4'
H H 0.0000 0.0000 'International Tables Vol C Tables 4.2.6.8 and 6.1.1.4'
N N 0.0061 0.0000 'International Tables Vol C Tables 4.2.6.8 and 6.1.1.4'
O O 0.0106 0.0000 'International Tables Vol C Tables 4.2.6.8 and 6.1.1.4'

loop_
_geom_angle_atom_site_label_1
_geom_angle_atom_site_label_2
_geom_angle_atom_site_label_3
_geom_angle
C2 C1 C10 114.3(4)
C2 C1 H1A 108.7
C10 C1 H1A 108.7
C2 C1 H1B 108.7
C10 C1 H1B 108.7
H1A C1 H1B 107.6
C3 C2 C1 110.4(4)
C3 C2 H2A 109.6
C1 C2 H2A 109.6
C3 C2 H2B 109.6
C1 C2 H2B 109.6
H2A C2 H2B 108.1
O31 C3 C4 107.6(4)
O31 C3 C2 112.7(4)
C4 C3 C2 109.8(4)
O31 C3 H3 108.9
C4 C3 H3 108.9
C2 C3 H3 108.9
C3 C4 C5 112.8(4)
C3 C4 H4A 109.0
C5 C4 H4A 109.0
C3 C4 H4B 109.0
C5 C4 H4B 109.0
H4A C4 H4B 107.8
C6 C5 C4 121.3(4)
C6 C5 C10 122.2(4)
C4 C5 C10 116.5(4)
C5 C6 C7 126.6(4)
C5 C6 H6 116.7
C7 C6 H6 116.7
C6 C7 C8 112.7(4)
C6 C7 H7A 109.1
C8 C7 H7A 109.1
C6 C7 H7B 109.1
C8 C7 H7B 109.1
H7A C7 H7B 107.8
C14 C8 C7 110.3(3)
C14 C8 C9 109.5(3)
C7 C8 C9 110.3(3)
C14 C8 H8 108.9
C7 C8 H8 108.9
C9 C8 H8 108.9
C8 C9 C10 113.2(3)
C8 C9 C11 111.5(3)
C10 C9 C11 113.1(3)
C8 C9 H9 106.1
C10 C9 H9 106.1
C11 C9 H9 106.1
C5 C10 C19 108.4(4)
C5 C10 C9 110.1(3)
C19 C10 C9 111.5(3)
C5 C10 C1 108.6(3)
C19 C10 C1 110.1(4)
C9 C10 C1 108.1(3)
C12 C11 C9 113.7(4)
C12 C11 H11A 108.8
C9 C11 H11A 108.8
C12 C11 H11B 108.8
C9 C11 H11B 108.8
H11A C11 H11B 107.7
C13 C12 C11 110.9(4)
C13 C12 H12A 109.5
C11 C12 H12A 109.5
C13 C12 H12B 109.5
C11 C12 H12B 109.5
H12A C12 H12B 108.0
C17 C13 C12 117.1(4)
C17 C13 C14 99.7(3)
C12 C13 C14 108.8(4)
C17 C13 C18 105.8(4)
C12 C13 C18 112.2(4)
C14 C13 C18 112.8(4)
C8 C14 C13 113.5(3)
C8 C14 C15 121.0(3)
C13 C14 C15 104.6(3)
C8 C14 H14 105.5
C13 C14 H14 105.5
C15 C14 H14 105.5
C16 C15 C14 102.5(4)
C16 C15 H15A 111.3
C14 C15 H15A 111.3
C16 C15 H15B 111.3
C14 C15 H15B 111.3
H15A C15 H15B 109.2
C20 C16 C17 119.8(4)
C20 C16 C15 133.0(4)
C17 C16 C15 107.3(4)
O17 C17 C13 126.9(4)
O17 C17 C16 125.4(4)
C13 C17 C16 107.7(4)
C13 C18 H18A 109.5
C13 C18 H18B 109.5
H18A C18 H18B 109.5
C13 C18 H18C 109.5
H18A C18 H18C 109.5
H18B C18 H18C 109.5
C10 C19 H19A 109.5
C10 C19 H19B 109.5
H19A C19 H19B 109.5
C10 C19 H19C 109.5
H19A C19 H19C 109.5
H19B C19 H19C 109.5
C16 C20 C21 131.0(4)
C16 C20 H20 114.5
C21 C20 H20 114.5
C26 C21 C22 118.2(4)
C26 C21 C20 118.6(4)
C22 C21 C20 123.1(4)
C23 C22 C21 120.6(5)
C23 C22 H22 119.7
C21 C22 H22 119.7
C22 C23 C24 120.6(5)
C22 C23 H23 119.7
C24 C23 H23 119.7
C23 C24 C25 119.2(4)
C23 C24 C27 120.6(5)
C25 C24 C27 120.3(5)
C26 C25 C24 119.4(5)
C26 C25 H25 120.3
C24 C25 H25 120.3
C25 C26 C21 121.9(5)
C25 C26 H26 119.0
C21 C26 H26 119.0
N28 C27 C24 178.7(6)
C3 O31 H31 101(5)

loop_
_geom_bond_atom_site_label_1
_geom_bond_atom_site_label_2
_geom_bond_site_symmetry_2
_geom_bond_distance
_geom_bond_publ_flag
C1 C2 . 1.515(6) ?
C1 C10 . 1.553(6) ?
C1 H1A . 0.9700 ?
C1 H1B . 0.9700 ?
C2 C3 . 1.512(7) ?
C2 H2A . 0.9700 ?
C2 H2B . 0.9700 ?
C3 O31 . 1.430(6) ?
C3 C4 . 1.507(7) ?
C3 H3 . 0.9800 ?
C4 C5 . 1.509(6) ?
C4 H4A . 0.9700 ?
C4 H4B . 0.9700 ?
C5 C6 . 1.318(6) ?
C5 C10 . 1.526(6) ?
C6 C7 . 1.495(6) ?
C6 H6 . 0.9300 ?
C7 C8 . 1.538(6) ?
C7 H7A . 0.9700 ?
C7 H7B . 0.9700 ?
C8 C14 . 1.516(6) ?
C8 C9 . 1.540(5) ?
C8 H8 . 0.9800 ?
C9 C10 . 1.549(6) ?
C9 C11 . 1.550(6) ?
C9 H9 . 0.9800 ?
C10 C19 . 1.530(6) ?
C11 C12 . 1.525(7) ?
C11 H11A . 0.9700 ?
C11 H11B . 0.9700 ?
C12 C13 . 1.513(6) ?
C12 H12A . 0.9700 ?
C12 H12B . 0.9700 ?
C13 C17 . 1.501(7) ?
C13 C14 . 1.540(5) ?
C13 C18 . 1.545(6) ?
C14 C15 . 1.540(6) ?
C14 H14 . 0.9800 ?
C15 C16 . 1.518(6) ?
C15 H15A . 0.9700 ?
C15 H15B . 0.9700 ?
C16 C20 . 1.322(6) ?
C16 C17 . 1.506(6) ?
C17 O17 . 1.216(5) ?
C18 H18A . 0.9600 ?
C18 H18B . 0.9600 ?
C18 H18C . 0.9600 ?
C19 H19A . 0.9600 ?
C19 H19B . 0.9600 ?
C19 H19C . 0.9600 ?
C20 C21 . 1.465(6) ?
C20 H20 . 0.9300 ?
C21 C26 . 1.388(7) ?
C21 C22 . 1.392(7) ?
C22 C23 . 1.377(7) ?
C22 H22 . 0.9300 ?
C23 C24 . 1.385(7) ?
C23 H23 . 0.9300 ?
C24 C25 . 1.403(7) ?
C24 C27 . 1.439(7) ?
C25 C26 . 1.369(7) ?
C25 H25 . 0.9300 ?
C26 H26 . 0.9300 ?
C27 N28 . 1.141(7) ?
O31 H31 . 0.81(2) ?

loop_
_geom_hbond_atom_site_label_D
_geom_hbond_atom_site_label_H
_geom_hbond_atom_site_label_A
_geom_hbond_site_symmetry_A
_geom_hbond_distance_DH
_geom_hbond_distance_HA
_geom_hbond_distance_DA
_geom_hbond_angle_DHA
_geom_hbond_publ_flag
O31 H31 N28 1_465 0.81(2) 2.18(2) 2.980(7) 172(6) yes

loop_
_geom_torsion_atom_site_label_1
_geom_torsion_atom_site_label_2
_geom_torsion_atom_site_label_3
_geom_torsion_atom_site_label_4
_geom_torsion
C10 C1 C2 C3 -57.9(5)
C1 C2 C3 O31 178.8(4)
C1 C2 C3 C4 58.8(5)
O31 C3 C4 C5 -178.0(4)
C2 C3 C4 C5 -55.0(5)
C3 C4 C5 C6 -130.3(5)
C3 C4 C5 C10 50.1(6)
C4 C5 C6 C7 -179.4(4)
C10 C5 C6 C7 0.1(7)
C5 C6 C7 C8 11.0(7)
C6 C7 C8 C14 -159.7(4)
C6 C7 C8 C9 -38.6(5)
C14 C8 C9 C10 179.8(3)
C7 C8 C9 C10 58.2(4)
C14 C8 C9 C11 -51.3(4)
C7 C8 C9 C11 -172.8(4)
C6 C5 C10 C19 -104.9(5)
C4 C5 C10 C19 74.6(5)
C6 C5 C10 C9 17.3(6)
C4 C5 C10 C9 -163.1(4)
C6 C5 C10 C1 135.5(4)
C4 C5 C10 C1 -45.0(5)
C8 C9 C10 C5 -46.4(4)
C11 C9 C10 C5 -174.5(4)
C8 C9 C10 C19 74.0(4)
C11 C9 C10 C19 -54.1(5)
C8 C9 C10 C1 -164.9(3)
C11 C9 C10 C1 67.0(4)
C2 C1 C10 C5 49.0(5)
C2 C1 C10 C19 -69.6(5)
C2 C1 C10 C9 168.4(4)
C8 C9 C11 C12 51.2(5)
C10 C9 C11 C12 -179.8(4)
C9 C11 C12 C13 -54.0(6)
C11 C12 C13 C17 168.2(4)
C11 C12 C13 C14 56.2(5)
C11 C12 C13 C18 -69.2(5)
C7 C8 C14 C13 179.0(4)
C9 C8 C14 C13 57.5(4)
C7 C8 C14 C15 -55.5(5)
C9 C8 C14 C15 -177.0(4)
C17 C13 C14 C8 176.7(4)
C12 C13 C14 C8 -60.2(5)
C18 C13 C14 C8 64.9(5)
C17 C13 C14 C15 42.8(4)
C12 C13 C14 C15 165.9(4)
C18 C13 C14 C15 -68.9(5)
C8 C14 C15 C16 -164.8(3)
C13 C14 C15 C16 -35.2(4)
C14 C15 C16 C20 -167.4(5)
C14 C15 C16 C17 13.5(4)
C12 C13 C17 O17 27.2(6)
C14 C13 C17 O17 144.2(5)
C18 C13 C17 O17 -98.6(5)
C12 C13 C17 C16 -151.4(4)
C14 C13 C17 C16 -34.3(4)
C18 C13 C17 C16 82.8(4)
C20 C16 C17 O17 15.7(7)
C15 C16 C17 O17 -165.1(4)
C20 C16 C17 C13 -165.7(4)
C15 C16 C17 C13 13.5(5)
C17 C16 C20 C21 177.1(4)
C15 C16 C20 C21 -1.8(9)
C16 C20 C21 C26 172.6(5)
C16 C20 C21 C22 -10.9(8)
C26 C21 C22 C23 -3.4(7)
C20 C21 C22 C23 -180.0(4)
C21 C22 C23 C24 2.2(7)
C22 C23 C24 C25 -0.1(7)
C22 C23 C24 C27 179.2(5)
C23 C24 C25 C26 -0.6(7)
C27 C24 C25 C26 -179.9(4)
C24 C25 C26 C21 -0.7(7)
C22 C21 C26 C25 2.7(7)
C20 C21 C26 C25 179.4(4)
C19 C10 C13 C18 10.0(4)
H31 O31 C3 C4 173(4)

loop_
_cod_related_entry_id
_cod_related_entry_database
_cod_related_entry_code
1 ChemSpider 21181632
